data_7155903
loop_
_publ_author_name
'Liu, Ying'
'Zhang, Yongna'
'Duan, Hui-Xin'
'Wanyan, Dong-Yan'
'Wang, You-Qing'

_publ_section_title
;
 Enantioselective Organocatalytic Michael Additions of
 N,N'-Dialkylbarbituric Acids to Enones
;
_journal_name_full 'Org. Biomol. Chem.'
_journal_paper_doi 10.1039/C7OB02116J
_journal_year 2017
_chemical_absolute_configuration ad
_chemical_compound_source 1,3-di-tert-butylpyrimidine-2,4,6(1H,3H,5H)-trione/3-(4-chlorophenyl)-1-(p-tolyl)propan-1-one
_chemical_formula_sum 'C28 H33 Cl N2 O4'
_chemical_formula_weight 497.01
_chemical_melting_point 140.6
_chemical_name_common 1,3-di-tert-butyl-5-(1-(4-chlorophenyl)-3-oxo-3-(p-tolyl)propyl)pyrimidine-2,4,6(1H,3H,5H)-trione
_chemical_name_systematic
1,3-di-tert-butyl-5-(1-(4-chlorophenyl)-3-oxo-3-(p-tolyl)propyl)pyrimidine-2,4,6(1H,3H,5H)-trione
_space_group_IT_number 4
_symmetry_cell_setting monoclinic
_symmetry_space_group_name_Hall 'P 2yb'
_symmetry_space_group_name_H-M 'P 1 21 1'
_atom_sites_solution_hydrogens geom
_atom_sites_solution_primary direct
_atom_sites_solution_secondary difmap
_audit_creation_method SHELXL-97
_audit_update_record
;
2017-01-18 deposited with the CCDC.
2017-09-27 downloaded from the CCDC.
;
_cell_angle_alpha 90.00
_cell_angle_beta 107.324(7)
_cell_angle_gamma 90.00
_cell_formula_units_Z 2
_cell_length_a 10.660(4)
_cell_length_b 9.536(4)
_cell_length_c 13.873(5)
_cell_measurement_reflns_used 2340
_cell_measurement_temperature 295(2)
_cell_measurement_theta_max 18.517
_cell_measurement_theta_min 2.632
_cell_volume 1346.3(9)
_computing_structure_refinement 'SHELXL-97 (Sheldrick, 1997)'
_computing_structure_solution 'SHELXS-97 (Sheldrick, 1990)'
_diffrn_ambient_temperature 295(2)
_diffrn_measured_fraction_theta_full 0.998
_diffrn_measured_fraction_theta_max 0.998
_diffrn_measurement_device_type 'Bruker Smart APEX II CCD area detector'
_diffrn_measurement_method 'phi and omega scans'
_diffrn_radiation_monochromator graphite
_diffrn_radiation_source 'fine-focus sealed tube'
_diffrn_radiation_type MoK\a
_diffrn_radiation_wavelength 0.71073
_diffrn_reflns_av_R_equivalents 0.0261
_diffrn_reflns_av_sigmaI/netI 0.0400
_diffrn_reflns_limit_h_max 12
_diffrn_reflns_limit_h_min -12
_diffrn_reflns_limit_k_max 11
_diffrn_reflns_limit_k_min -11
_diffrn_reflns_limit_l_max 16
_diffrn_reflns_limit_l_min -11
_diffrn_reflns_number 13894
_diffrn_reflns_theta_full 25.01
_diffrn_reflns_theta_max 25.01
_diffrn_reflns_theta_min 1.54
_exptl_absorpt_coefficient_mu 0.177
_exptl_absorpt_correction_T_max 0.9895
_exptl_absorpt_correction_T_min 0.9279
_exptl_crystal_colour colourless
_exptl_crystal_density_diffrn 1.226
_exptl_crystal_density_method 'not measured'
_exptl_crystal_description block
_exptl_crystal_F_000 528
_exptl_crystal_recrystallization_method 'Re-crystallisation from solvent: n-hexane'
_exptl_crystal_size_max 0.43
_exptl_crystal_size_mid 0.10
_exptl_crystal_size_min 0.06
_refine_diff_density_max 0.154
_refine_diff_density_min -0.194
_refine_diff_density_rms 0.040
_refine_ls_abs_structure_details 'Flack H D (1983), Acta Cryst. A39, 876-881'
_refine_ls_abs_structure_Flack 0.13(15)
_refine_ls_extinction_method none
_refine_ls_goodness_of_fit_ref 1.121
_refine_ls_hydrogen_treatment constr
_refine_ls_matrix_type full
_refine_ls_number_parameters 323
_refine_ls_number_reflns 4455
_refine_ls_number_restraints 1
_refine_ls_restrained_S_all 1.121
_refine_ls_R_factor_all 0.0850
_refine_ls_R_factor_gt 0.0576
_refine_ls_shift/su_max 0.000
_refine_ls_shift/su_mean 0.000
_refine_ls_structure_factor_coef Fsqd
_refine_ls_weighting_details 'calc w=1/[\s^2^(Fo^2^)+(0.0249P)^2^+1.0523P] where P=(Fo^2^+2Fc^2^)/3'
_refine_ls_weighting_scheme calc
_refine_ls_wR_factor_gt 0.1078
_refine_ls_wR_factor_ref 0.1285
_reflns_number_gt 3422
_reflns_number_total 4455
_reflns_threshold_expression >2sigma(I)
_cod_data_source_file c7ob02116j2.cif
_cod_data_source_block mpt9849_0m
_cod_original_cell_volume 1346.2(8)
_cod_original_sg_symbol_H-M P21
_cod_original_formula_moiety 497.03
_cod_database_code 7155903

loop_
_symmetry_equiv_pos_as_xyz
'x, y, z'
'-x, y+1/2, -z'

loop_
_atom_site_label
_atom_site_type_symbol
_atom_site_fract_x
_atom_site_fract_y
_atom_site_fract_z
_atom_site_U_iso_or_equiv
_atom_site_adp_type
_atom_site_occupancy
_atom_site_symmetry_multiplicity
_atom_site_calc_flag
_atom_site_refinement_flags
Cl1 Cl 0.62698(19) 0.3184(3) 0.62212(11) 0.1340(8) Uani 1 1 d .
O1 O 0.3150(3) 0.4481(3) 0.1150(3) 0.0657(9) Uani 1 1 d .
O2 O 0.8246(3) 0.5416(3) 0.1927(2) 0.0637(8) Uani 1 1 d .
O3 O 0.9559(3) 0.1800(3) 0.3935(2) 0.0754(10) Uani 1 1 d .
O4 O 0.6285(3) 0.0979(3) 0.1208(2) 0.0595(8) Uani 1 1 d .
N1 N 0.9312(3) 0.3476(3) 0.2713(2) 0.0411(7) Uani 1 1 d .
N2 N 0.8312(3) 0.1206(3) 0.2339(2) 0.0432(8) Uani 1 1 d .
C1 C 0.1622(5) 1.1081(5) 0.0612(4) 0.0690(14) Uani 1 1 d .
H1A H 0.1317 1.1287 -0.0097 0.104 Uiso 1 1 calc R
H1B H 0.2274 1.1756 0.0947 0.104 Uiso 1 1 calc R
H1C H 0.0897 1.1121 0.0888 0.104 Uiso 1 1 calc R
C2 C 0.2218(4) 0.9622(4) 0.0768(3) 0.0489(10) Uani 1 1 d .
C3 C 0.1446(4) 0.8435(5) 0.0554(3) 0.0548(11) Uani 1 1 d .
H3 H 0.0538 0.8529 0.0310 0.066 Uiso 1 1 calc R
C4 C 0.1992(4) 0.7110(4) 0.0696(3) 0.0508(10) Uani 1 1 d .
H4 H 0.1446 0.6328 0.0554 0.061 Uiso 1 1 calc R
C5 C 0.3347(4) 0.6930(4) 0.1049(3) 0.0405(9) Uani 1 1 d .
C6 C 0.4116(4) 0.8111(4) 0.1240(3) 0.0479(10) Uani 1 1 d .
H6 H 0.5026 0.8017 0.1463 0.058 Uiso 1 1 calc R
C7 C 0.3564(4) 0.9447(4) 0.1108(3) 0.0531(11) Uani 1 1 d .
H7 H 0.4108 1.0230 0.1251 0.064 Uiso 1 1 calc R
C8 C 0.3878(4) 0.5479(5) 0.1191(3) 0.0467(10) Uani 1 1 d .
C9 C 0.5336(4) 0.5248(4) 0.1363(3) 0.0516(10) Uani 1 1 d .
H9A H 0.5827 0.5956 0.1825 0.062 Uiso 1 1 calc R
H9B H 0.5531 0.5355 0.0727 0.062 Uiso 1 1 calc R
C10 C 0.5777(4) 0.3793(4) 0.1797(3) 0.0445(9) Uani 1 1 d .
H10 H 0.5084 0.3137 0.1446 0.053 Uiso 1 1 calc R
C11 C 0.5912(4) 0.3670(4) 0.2916(3) 0.0457(10) Uani 1 1 d .
C12 C 0.6540(5) 0.4651(6) 0.3617(3) 0.0706(13) Uani 1 1 d .
H12 H 0.6896 0.5441 0.3404 0.085 Uiso 1 1 calc R
C13 C 0.6659(5) 0.4500(7) 0.4629(4) 0.0832(16) Uani 1 1 d .
H13 H 0.7093 0.5179 0.5089 0.100 Uiso 1 1 calc R
C14 C 0.6143(5) 0.3359(7) 0.4949(4) 0.0797(15) Uani 1 1 d .
C15 C 0.5528(6) 0.2336(6) 0.4290(4) 0.0861(17) Uani 1 1 d .
H15 H 0.5186 0.1547 0.4516 0.103 Uiso 1 1 calc R
C16 C 0.5424(5) 0.2496(5) 0.3271(3) 0.0681(13) Uani 1 1 d .
H16 H 0.5017 0.1798 0.2818 0.082 Uiso 1 1 calc R
C17 C 0.7181(4) 0.1723(4) 0.1682(3) 0.0441(9) Uani 1 1 d .
C18 C 0.7060(4) 0.3309(4) 0.1565(3) 0.0413(8) Uani 1 1 d .
H18 H 0.6899 0.3485 0.0843 0.050 Uiso 1 1 calc R
C19 C 0.8249(4) 0.4164(4) 0.2083(3) 0.0442(9) Uani 1 1 d .
C20 C 0.9083(4) 0.2130(4) 0.3071(3) 0.0493(10) Uani 1 1 d .
C21 C 0.8557(4) -0.0374(4) 0.2481(3) 0.0531(10) Uani 1 1 d .
C22 C 1.0021(5) -0.0639(5) 0.2996(4) 0.0816(16) Uani 1 1 d .
H22A H 1.0532 -0.0133 0.2646 0.122 Uiso 1 1 calc R
H22B H 1.0201 -0.1624 0.2981 0.122 Uiso 1 1 calc R
H22C H 1.0249 -0.0325 0.3685 0.122 Uiso 1 1 calc R
C23 C 0.8213(5) -0.1056(5) 0.1444(4) 0.0700(13) Uani 1 1 d .
H23A H 0.7276 -0.1081 0.1155 0.105 Uiso 1 1 calc R
H23B H 0.8554 -0.1995 0.1508 0.105 Uiso 1 1 calc R
H23C H 0.8594 -0.0523 0.1014 0.105 Uiso 1 1 calc R
C24 C 0.7719(5) -0.0958(5) 0.3104(3) 0.0692(14) Uani 1 1 d .
H24A H 0.7943 -0.0494 0.3747 0.104 Uiso 1 1 calc R
H24B H 0.7877 -0.1946 0.3203 0.104 Uiso 1 1 calc R
H24C H 0.6807 -0.0801 0.2753 0.104 Uiso 1 1 calc R
C25 C 1.0581(4) 0.4249(4) 0.3230(3) 0.0500(10) Uani 1 1 d .
C26 C 1.1683(4) 0.3211(6) 0.3680(4) 0.0910(18) Uani 1 1 d .
H26A H 1.1522 0.2744 0.4245 0.137 Uiso 1 1 calc R
H26B H 1.2505 0.3703 0.3902 0.137 Uiso 1 1 calc R
H26C H 1.1718 0.2532 0.3178 0.137 Uiso 1 1 calc R
C27 C 1.0969(5) 0.5077(5) 0.2414(4) 0.0708(14) Uani 1 1 d .
H27A H 1.1070 0.4443 0.1904 0.106 Uiso 1 1 calc R
H27B H 1.1784 0.5557 0.2714 0.106 Uiso 1 1 calc R
H27C H 1.0295 0.5748 0.2113 0.106 Uiso 1 1 calc R
C28 C 1.0378(5) 0.5213(5) 0.4035(3) 0.0736(14) Uani 1 1 d .
H28A H 0.9691 0.5870 0.3733 0.110 Uiso 1 1 calc R
H28B H 1.1178 0.5712 0.4348 0.110 Uiso 1 1 calc R
H28C H 1.0136 0.4670 0.4534 0.110 Uiso 1 1 calc R

loop_
_atom_site_aniso_label
_atom_site_aniso_U_11
_atom_site_aniso_U_22
_atom_site_aniso_U_33
_atom_site_aniso_U_23
_atom_site_aniso_U_13
_atom_site_aniso_U_12
Cl1 0.1493(15) 0.203(2) 0.0570(8) 0.0169(12) 0.0423(9) 0.0133(16)
O1 0.0492(18) 0.0487(19) 0.097(2) 0.0077(17) 0.0189(16) 0.0028(16)
O2 0.0567(18) 0.0375(17) 0.092(2) 0.0105(17) 0.0147(16) 0.0029(15)
O3 0.104(3) 0.062(2) 0.0434(17) 0.0152(16) -0.0028(17) -0.0110(19)
O4 0.0508(17) 0.0473(17) 0.074(2) -0.0069(15) 0.0090(15) -0.0077(15)
N1 0.0437(17) 0.0380(18) 0.0396(16) 0.0024(15) 0.0092(13) -0.0014(15)
N2 0.0506(19) 0.0307(17) 0.0443(19) 0.0008(14) 0.0079(15) -0.0030(15)
C1 0.066(3) 0.045(3) 0.094(4) 0.002(3) 0.022(3) 0.013(2)
C2 0.051(2) 0.045(2) 0.053(2) 0.000(2) 0.0194(19) 0.003(2)
C3 0.038(2) 0.053(3) 0.074(3) 0.009(2) 0.017(2) 0.009(2)
C4 0.040(2) 0.048(3) 0.065(3) 0.005(2) 0.017(2) -0.002(2)
C5 0.037(2) 0.041(2) 0.042(2) 0.0040(18) 0.0100(16) 0.0034(18)
C6 0.039(2) 0.047(3) 0.052(2) -0.003(2) 0.0050(17) 0.004(2)
C7 0.051(2) 0.047(3) 0.059(3) -0.007(2) 0.013(2) -0.006(2)
C8 0.047(2) 0.046(2) 0.048(2) 0.005(2) 0.0149(18) 0.007(2)
C9 0.045(2) 0.048(2) 0.063(3) 0.017(2) 0.0178(19) 0.010(2)
C10 0.041(2) 0.042(2) 0.050(2) 0.0045(18) 0.0119(17) 0.0067(18)
C11 0.043(2) 0.047(2) 0.048(2) 0.0026(19) 0.0146(18) 0.0069(19)
C12 0.082(3) 0.074(3) 0.062(3) -0.012(3) 0.030(2) -0.008(3)
C13 0.090(4) 0.098(4) 0.066(3) -0.022(3) 0.030(3) -0.007(4)
C14 0.082(4) 0.108(5) 0.054(3) 0.001(3) 0.029(3) 0.008(4)
C15 0.112(5) 0.086(4) 0.071(4) 0.023(3) 0.043(3) -0.002(4)
C16 0.083(3) 0.063(3) 0.062(3) 0.002(2) 0.029(3) -0.009(3)
C17 0.047(2) 0.038(2) 0.048(2) -0.0007(19) 0.0153(19) 0.005(2)
C18 0.044(2) 0.035(2) 0.044(2) 0.0085(18) 0.0107(16) 0.0047(18)
C19 0.048(2) 0.037(2) 0.050(2) 0.0024(18) 0.0168(19) 0.0042(19)
C20 0.056(3) 0.037(2) 0.051(3) 0.0080(19) 0.011(2) 0.0006(19)
C21 0.065(3) 0.026(2) 0.064(3) 0.006(2) 0.013(2) 0.003(2)
C22 0.067(3) 0.048(3) 0.113(4) 0.014(3) 0.001(3) 0.014(2)
C23 0.092(4) 0.043(3) 0.075(3) -0.004(2) 0.025(3) 0.009(2)
C24 0.087(3) 0.048(3) 0.067(3) 0.012(2) 0.015(3) -0.012(3)
C25 0.046(2) 0.043(2) 0.056(2) 0.0001(19) 0.0072(19) -0.0059(19)
C26 0.052(3) 0.070(3) 0.127(5) 0.008(4) -0.010(3) 0.002(3)
C27 0.058(3) 0.076(4) 0.084(3) 0.001(3) 0.029(2) -0.018(3)
C28 0.087(4) 0.067(3) 0.061(3) -0.017(3) 0.012(3) -0.016(3)

loop_
_atom_type_symbol
_atom_type_description
_atom_type_scat_dispersion_real
_atom_type_scat_dispersion_imag
_atom_type_scat_source
C C 0.0033 0.0016 'International Tables Vol C Tables 4.2.6.8 and 6.1.1.4'
H H 0.0000 0.0000 'International Tables Vol C Tables 4.2.6.8 and 6.1.1.4'
Cl Cl 0.1484 0.1585 'International Tables Vol C Tables 4.2.6.8 and 6.1.1.4'
N N 0.0061 0.0033 'International Tables Vol C Tables 4.2.6.8 and 6.1.1.4'
O O 0.0106 0.0060 'International Tables Vol C Tables 4.2.6.8 and 6.1.1.4'

loop_
_geom_angle_atom_site_label_1
_geom_angle_atom_site_label_2
_geom_angle_atom_site_label_3
_geom_angle
C19 N1 C20 117.3(3)
C19 N1 C25 121.2(3)
C20 N1 C25 119.5(3)
C17 N2 C20 117.6(3)
C17 N2 C21 121.5(3)
C20 N2 C21 118.8(3)
C2 C1 H1A 109.5
C2 C1 H1B 109.5
H1A C1 H1B 109.5
C2 C1 H1C 109.5
H1A C1 H1C 109.5
H1B C1 H1C 109.5
C3 C2 C7 117.8(4)
C3 C2 C1 121.6(4)
C7 C2 C1 120.6(4)
C2 C3 C4 121.4(4)
C2 C3 H3 119.3
C4 C3 H3 119.3
C3 C4 C5 120.9(4)
C3 C4 H4 119.6
C5 C4 H4 119.6
C6 C5 C4 117.7(4)
C6 C5 C8 123.8(3)
C4 C5 C8 118.5(4)
C5 C6 C7 121.4(3)
C5 C6 H6 119.3
C7 C6 H6 119.3
C2 C7 C6 120.8(4)
C2 C7 H7 119.6
C6 C7 H7 119.6
O1 C8 C5 120.5(3)
O1 C8 C9 120.2(4)
C5 C8 C9 119.2(4)
C8 C9 C10 112.0(3)
C8 C9 H9A 109.2
C10 C9 H9A 109.2
C8 C9 H9B 109.2
C10 C9 H9B 109.2
H9A C9 H9B 107.9
C11 C10 C9 113.3(3)
C11 C10 C18 111.4(3)
C9 C10 C18 111.8(3)
C11 C10 H10 106.6
C9 C10 H10 106.6
C18 C10 H10 106.6
C12 C11 C16 117.1(4)
C12 C11 C10 123.3(4)
C16 C11 C10 119.6(4)
C11 C12 C13 121.9(5)
C11 C12 H12 119.1
C13 C12 H12 119.1
C14 C13 C12 119.7(5)
C14 C13 H13 120.2
C12 C13 H13 120.2
C13 C14 C15 121.1(5)
C13 C14 Cl1 119.6(5)
C15 C14 Cl1 119.3(5)
C14 C15 C16 118.6(5)
C14 C15 H15 120.7
C16 C15 H15 120.7
C11 C16 C15 121.6(5)
C11 C16 H16 119.2
C15 C16 H16 119.2
O4 C17 N2 123.0(3)
O4 C17 C18 119.7(4)
N2 C17 C18 117.3(3)
C19 C18 C17 117.2(3)
C19 C18 C10 114.1(3)
C17 C18 C10 108.8(3)
C19 C18 H18 105.2
C17 C18 H18 105.2
C10 C18 H18 105.2
O2 C19 N1 122.8(4)
O2 C19 C18 119.5(4)
N1 C19 C18 117.7(3)
O3 C20 N2 122.7(4)
O3 C20 N1 121.4(4)
N2 C20 N1 115.9(3)
C24 C21 C23 111.3(4)
C24 C21 N2 109.1(3)
C23 C21 N2 108.3(3)
C24 C21 C22 111.3(4)
C23 C21 C22 107.2(4)
N2 C21 C22 109.5(3)
C21 C22 H22A 109.5
C21 C22 H22B 109.5
H22A C22 H22B 109.5
C21 C22 H22C 109.5
H22A C22 H22C 109.5
H22B C22 H22C 109.5
C21 C23 H23A 109.5
C21 C23 H23B 109.5
H23A C23 H23B 109.5
C21 C23 H23C 109.5
H23A C23 H23C 109.5
H23B C23 H23C 109.5
C21 C24 H24A 109.5
C21 C24 H24B 109.5
H24A C24 H24B 109.5
C21 C24 H24C 109.5
H24A C24 H24C 109.5
H24B C24 H24C 109.5
C28 C25 N1 109.9(3)
C28 C25 C26 110.8(4)
N1 C25 C26 110.4(3)
C28 C25 C27 111.2(4)
N1 C25 C27 107.4(3)
C26 C25 C27 107.0(4)
C25 C26 H26A 109.5
C25 C26 H26B 109.5
H26A C26 H26B 109.5
C25 C26 H26C 109.5
H26A C26 H26C 109.5
H26B C26 H26C 109.5
C25 C27 H27A 109.5
C25 C27 H27B 109.5
H27A C27 H27B 109.5
C25 C27 H27C 109.5
H27A C27 H27C 109.5
H27B C27 H27C 109.5
C25 C28 H28A 109.5
C25 C28 H28B 109.5
H28A C28 H28B 109.5
C25 C28 H28C 109.5
H28A C28 H28C 109.5
H28B C28 H28C 109.5

loop_
_geom_bond_atom_site_label_1
_geom_bond_atom_site_label_2
_geom_bond_distance
Cl1 C14 1.738(5)
O1 C8 1.218(5)
O2 C19 1.214(5)
O3 C20 1.196(5)
O4 C17 1.214(4)
N1 C19 1.373(5)
N1 C20 1.423(5)
N1 C25 1.520(5)
N2 C17 1.369(5)
N2 C20 1.409(5)
N2 C21 1.532(5)
C1 C2 1.518(6)
C1 H1A 0.9600
C1 H1B 0.9600
C1 H1C 0.9600
C2 C3 1.379(6)
C2 C7 1.380(5)
C3 C4 1.380(6)
C3 H3 0.9300
C4 C5 1.391(5)
C4 H4 0.9300
C5 C6 1.372(5)
C5 C8 1.486(5)
C6 C7 1.392(6)
C6 H6 0.9300
C7 H7 0.9300
C8 C9 1.516(5)
C9 C10 1.530(5)
C9 H9A 0.9700
C9 H9B 0.9700
C10 C11 1.520(5)
C10 C18 1.565(5)
C10 H10 0.9800
C11 C12 1.372(6)
C11 C16 1.385(6)
C12 C13 1.378(7)
C12 H12 0.9300
C13 C14 1.352(8)
C13 H13 0.9300
C14 C15 1.364(8)
C15 C16 1.393(6)
C15 H15 0.9300
C16 H16 0.9300
C17 C18 1.522(5)
C18 C19 1.498(5)
C18 H18 0.9800
C21 C24 1.521(6)
C21 C23 1.521(6)
C21 C22 1.532(6)
C22 H22A 0.9600
C22 H22B 0.9600
C22 H22C 0.9600
C23 H23A 0.9600
C23 H23B 0.9600
C23 H23C 0.9600
C24 H24A 0.9600
C24 H24B 0.9600
C24 H24C 0.9600
C25 C28 1.511(6)
C25 C26 1.520(6)
C25 C27 1.535(6)
C26 H26A 0.9600
C26 H26B 0.9600
C26 H26C 0.9600
C27 H27A 0.9600
C27 H27B 0.9600
C27 H27C 0.9600
C28 H28A 0.9600
C28 H28B 0.9600
C28 H28C 0.9600

loop_
_cod_changelog_entry_id
_cod_changelog_entry_author
_cod_changelog_entry_date
_cod_changelog_entry_text
1 'Vaitkus, Antanas' 2024-11-15T15:54:46+02:00
;
 Removed the '_chemical_formula_moiety' data item since it had an incorrect
 value that was almost identical to the value of the '_chemical_formula_weight'
 data item.
;
